data_7032940
loop_
_publ_author_name
'Hananouchi, Steven'
'Krull, Brandon T.'
'Ziller, Joseph W.'
'Furche, Filipp'
'Heyduk, Alan F.'

_publ_section_title
;
 Metal effects on ligand non-innocence in Group 5 complexes of the
 redox-active [ONO] pincer ligand.
;
_journal_issue 48
_journal_name_full 'Dalton transactions (Cambridge, England : 2003)'
_journal_page_first 17991
_journal_page_last 18000
_journal_paper_doi 10.1039/c4dt02259a
_journal_volume 43
_journal_year 2014
_chemical_formula_sum 'C31.5 H44 Cl3 N O2 V'
_chemical_formula_weight 625.96
_chemical_name_systematic
; 
 ? 
;
_space_group_crystal_system monoclinic
_space_group_IT_number 14
_space_group_name_Hall '-P 2yn'
_space_group_name_H-M_alt 'P 1 21/n 1'
_symmetry_space_group_name_Hall '-P 2yn'
_symmetry_space_group_name_H-M 'P 1 21/n 1'
_atom_sites_solution_hydrogens geom
_atom_sites_solution_primary direct
_atom_sites_solution_secondary difmap
_audit_creation_method SHELXL-2012
_cell_angle_alpha 90
_cell_angle_beta 91.0821(14)
_cell_angle_gamma 90
_cell_formula_units_Z 8
_cell_length_a 9.5015(8)
_cell_length_b 22.5812(19)
_cell_length_c 31.221(3)
_cell_measurement_reflns_used 9933
_cell_measurement_temperature 143(2)
_cell_measurement_theta_max 27.11
_cell_measurement_theta_min 2.25
_cell_volume 6697.4(10)
_computing_cell_refinement 'Bruker SAINT, v7.68a'
_computing_data_collection 'Bruker APEX2'
_computing_data_reduction 'Bruker SAINT, v7.68a'
_computing_molecular_graphics 'Bruker SHELXTL'
_computing_publication_material 'Bruker SHELXTL'
_computing_structure_refinement 'SHELXL-2012 (Sheldrick, 2012)'
_computing_structure_solution 'SHELXS-97 (Sheldrick, 2008)'
_diffrn_ambient_temperature 143(2)
_diffrn_measured_fraction_theta_full 0.914
_diffrn_measured_fraction_theta_max 0.999
_diffrn_measurement_device_type 'Bruker APEX-II CCD'
_diffrn_measurement_method '\f and \w scans'
_diffrn_radiation_type MoK\a
_diffrn_radiation_wavelength 0.71073
_diffrn_reflns_av_unetI/netI 0.0646
_diffrn_reflns_Laue_measured_fraction_full 0.914
_diffrn_reflns_Laue_measured_fraction_max 0.999
_diffrn_reflns_limit_h_max 11
_diffrn_reflns_limit_h_min -11
_diffrn_reflns_limit_k_max 26
_diffrn_reflns_limit_k_min 0
_diffrn_reflns_limit_l_max 36
_diffrn_reflns_limit_l_min 0
_diffrn_reflns_number 18750
_diffrn_reflns_point_group_measured_fraction_full 0.914
_diffrn_reflns_point_group_measured_fraction_max 0.999
_diffrn_reflns_theta_full 25.500
_diffrn_reflns_theta_max 24.712
_diffrn_reflns_theta_min 1.586
_diffrn_source 'fine-focus sealed tube'
_exptl_absorpt_coefficient_mu 0.562
_exptl_absorpt_correction_T_max 0.862
_exptl_absorpt_correction_T_min 0.753
_exptl_absorpt_correction_type multi-scan
_exptl_absorpt_process_details 'Bruker TWINABS'
_exptl_crystal_colour purple
_exptl_crystal_density_diffrn 1.242
_exptl_crystal_density_meas ?
_exptl_crystal_density_method not_measured
_exptl_crystal_description plate
_exptl_crystal_F_000 2640
_exptl_crystal_size_max 0.316
_exptl_crystal_size_mid 0.241
_exptl_crystal_size_min 0.060
_refine_diff_density_max 0.626
_refine_diff_density_min -0.532
_refine_diff_density_rms 0.084
_refine_ls_extinction_method none
_refine_ls_goodness_of_fit_ref 1.022
_refine_ls_hydrogen_treatment constr
_refine_ls_matrix_type full
_refine_ls_number_parameters 720
_refine_ls_number_reflns 18750
_refine_ls_number_restraints 0
_refine_ls_restrained_S_all 1.022
_refine_ls_R_factor_all 0.1041
_refine_ls_R_factor_gt 0.0590
_refine_ls_shift/su_max 0.000
_refine_ls_shift/su_mean 0.000
_refine_ls_structure_factor_coef Fsqd
_refine_ls_weighting_details
; 
 w=1/[\s^2^(Fo^2^)+(0.0371P)^2^+10.1485P] 
 where P=(Fo^2^+2Fc^2^)/3 
;
_refine_ls_weighting_scheme calc
_refine_ls_wR_factor_gt 0.1124
_refine_ls_wR_factor_ref 0.1287
_reflns_Friedel_coverage 0.000
_reflns_number_gt 12680
_reflns_number_total 18750
_reflns_threshold_expression 'I > 2\s(I)'
_cod_data_source_file c4dt02259a2.cif
_cod_data_source_block afh346
_cod_depositor_comments
;Adding full bibliography for 7032938--7032941.cif.

The following automatic conversions were performed:

'_exptl_crystal_density_meas' value 'not_measured' was changed to '?'
- the value is perceived as not measured.

Automatic conversion script
Id: cif_fix_values 3008 2015-01-20 13:52:24Z robertas 
;
_cod_original_cell_volume 6697.3(10)
_cod_original_formula_sum 'C31.50 H44 Cl3 N O2 V'
_cod_database_code 7032940
_shelx_space_group_comment
; 
The symmetry employed for this shelxl refinement is uniquely defined 
by the following loop, which should always be used as a source of 
symmetry information in preference to the above space-group names. 
They are only intended as comments. 
;
_shelx_estimated_absorpt_t_min 0.842
_shelx_estimated_absorpt_t_max 0.967
_shelxl_version_number 2012-9

loop_
_space_group_symop_operation_xyz
'x, y, z'
'-x+1/2, y+1/2, -z+1/2'
'-x, -y, -z'
'x-1/2, -y-1/2, z-1/2'

loop_
_atom_site_label
_atom_site_type_symbol
_atom_site_fract_x
_atom_site_fract_y
_atom_site_fract_z
_atom_site_U_iso_or_equiv
_atom_site_adp_type
_atom_site_occupancy
_atom_site_site_symmetry_order
_atom_site_calc_flag
_atom_site_refinement_flags_posn
_atom_site_refinement_flags_adp
V1 V 0.32029(7) 0.04601(3) 0.12457(3) 0.0265(2) Uani 1 1 d . .
Cl1 Cl 0.51813(13) -0.00597(7) 0.12579(4) 0.0547(4) Uani 1 1 d . .
Cl2 Cl 0.43779(12) 0.13601(6) 0.12879(4) 0.0425(3) Uani 1 1 d . .
Cl3 Cl 0.17737(13) -0.03752(5) 0.12016(4) 0.0439(3) Uani 1 1 d . .
N1 N 0.1317(3) 0.09721(15) 0.12536(12) 0.0208(8) Uani 1 1 d . .
O1 O 0.2782(3) 0.05101(13) 0.18189(9) 0.0252(7) Uani 1 1 d . .
O2 O 0.2797(3) 0.05980(13) 0.06729(9) 0.0259(7) Uani 1 1 d . .
C1 C 0.0808(4) 0.10700(19) 0.16474(14) 0.0218(10) Uani 1 1 d . .
C2 C 0.1673(4) 0.07734(18) 0.19652(14) 0.0198(10) Uani 1 1 d . .
C3 C 0.1320(4) 0.07636(18) 0.24023(14) 0.0207(10) Uani 1 1 d . .
C4 C 0.0137(4) 0.10777(18) 0.25019(15) 0.0225(10) Uani 1 1 d . .
H4A H -0.0153 0.1071 0.2791 0.027 Uiso 1 1 calc R U
C5 C -0.0696(4) 0.14149(18) 0.22031(15) 0.0219(10) Uani 1 1 d . .
C6 C -0.0370(4) 0.14032(18) 0.17820(15) 0.0231(10) Uani 1 1 d . .
H6A H -0.0927 0.1617 0.1579 0.028 Uiso 1 1 calc R U
C7 C 0.2198(4) 0.04111(19) 0.27295(14) 0.0230(10) Uani 1 1 d . .
C8 C 0.1556(5) 0.0444(2) 0.31724(15) 0.0368(12) Uani 1 1 d . .
H8A H 0.1532 0.0857 0.3268 0.055 Uiso 1 1 calc R U
H8B H 0.2127 0.0210 0.3375 0.055 Uiso 1 1 calc R U
H8C H 0.0596 0.0285 0.3159 0.055 Uiso 1 1 calc R U
C9 C 0.2254(5) -0.02406(19) 0.26002(16) 0.0317(12) Uani 1 1 d . .
H9A H 0.1296 -0.0400 0.2580 0.048 Uiso 1 1 calc R U
H9B H 0.2797 -0.0463 0.2816 0.048 Uiso 1 1 calc R U
H9C H 0.2706 -0.0277 0.2322 0.048 Uiso 1 1 calc R U
C10 C 0.3699(4) 0.0669(2) 0.27528(15) 0.0301(11) Uani 1 1 d . .
H10A H 0.3658 0.1084 0.2842 0.045 Uiso 1 1 calc R U
H10B H 0.4126 0.0642 0.2470 0.045 Uiso 1 1 calc R U
H10C H 0.4267 0.0443 0.2961 0.045 Uiso 1 1 calc R U
C11 C -0.1941(4) 0.17658(19) 0.23719(15) 0.0254(11) Uani 1 1 d . .
C12 C -0.1450(5) 0.2156(2) 0.27463(17) 0.0422(14) Uani 1 1 d . .
H12A H -0.1086 0.1905 0.2979 0.063 Uiso 1 1 calc R U
H12B H -0.2244 0.2390 0.2848 0.063 Uiso 1 1 calc R U
H12C H -0.0704 0.2422 0.2651 0.063 Uiso 1 1 calc R U
C13 C -0.3051(4) 0.1331(2) 0.25322(17) 0.0380(13) Uani 1 1 d . .
H13A H -0.3414 0.1094 0.2291 0.057 Uiso 1 1 calc R U
H13B H -0.3827 0.1552 0.2659 0.057 Uiso 1 1 calc R U
H13C H -0.2624 0.1068 0.2748 0.057 Uiso 1 1 calc R U
C14 C -0.2594(5) 0.2162(2) 0.20279(17) 0.0387(13) Uani 1 1 d . .
H14A H -0.2987 0.1917 0.1796 0.058 Uiso 1 1 calc R U
H14B H -0.1870 0.2425 0.1914 0.058 Uiso 1 1 calc R U
H14C H -0.3344 0.2401 0.2152 0.058 Uiso 1 1 calc R U
C15 C 0.0815(4) 0.11303(18) 0.08619(14) 0.0207(10) Uani 1 1 d . .
C16 C 0.1703(4) 0.08979(18) 0.05342(14) 0.0217(10) Uani 1 1 d . .
C17 C 0.1398(4) 0.09767(18) 0.00932(14) 0.0206(10) Uani 1 1 d . .
C18 C 0.0218(4) 0.13114(18) 0.00056(15) 0.0214(10) Uani 1 1 d . .
H18A H -0.0008 0.1389 -0.0287 0.026 Uiso 1 1 calc R U
C19 C -0.0694(4) 0.15516(18) 0.03206(15) 0.0215(10) Uani 1 1 d . .
C20 C -0.0402(4) 0.14594(18) 0.07394(15) 0.0218(10) Uani 1 1 d . .
H20A H -0.1007 0.1613 0.0951 0.026 Uiso 1 1 calc R U
C21 C 0.2298(4) 0.06901(19) -0.02493(14) 0.0222(10) Uani 1 1 d . .
C22 C 0.2170(5) 0.00170(19) -0.02124(16) 0.0354(12) Uani 1 1 d . .
H22A H 0.1195 -0.0102 -0.0274 0.053 Uiso 1 1 calc R U
H22B H 0.2439 -0.0107 0.0079 0.053 Uiso 1 1 calc R U
H22C H 0.2793 -0.0172 -0.0418 0.053 Uiso 1 1 calc R U
C23 C 0.1817(5) 0.0874(2) -0.06977(15) 0.0350(12) Uani 1 1 d . .
H23A H 0.0841 0.0747 -0.0748 0.052 Uiso 1 1 calc R U
H23B H 0.2424 0.0688 -0.0909 0.052 Uiso 1 1 calc R U
H23C H 0.1876 0.1306 -0.0725 0.052 Uiso 1 1 calc R U
C24 C 0.3844(4) 0.0873(2) -0.01906(15) 0.0287(11) Uani 1 1 d . .
H24A H 0.3918 0.1306 -0.0203 0.043 Uiso 1 1 calc R U
H24B H 0.4401 0.0698 -0.0419 0.043 Uiso 1 1 calc R U
H24C H 0.4200 0.0733 0.0088 0.043 Uiso 1 1 calc R U
C25 C -0.1983(4) 0.19072(18) 0.01656(15) 0.0234(10) Uani 1 1 d . .
C26 C -0.2924(4) 0.2077(2) 0.05371(16) 0.0406(14) Uani 1 1 d . .
H26A H -0.2389 0.2323 0.0742 0.061 Uiso 1 1 calc R U
H26B H -0.3248 0.1718 0.0681 0.061 Uiso 1 1 calc R U
H26C H -0.3738 0.2301 0.0427 0.061 Uiso 1 1 calc R U
C27 C -0.2831(4) 0.1532(2) -0.01580(16) 0.0332(12) Uani 1 1 d . .
H27A H -0.3162 0.1171 -0.0017 0.050 Uiso 1 1 calc R U
H27B H -0.2231 0.1425 -0.0398 0.050 Uiso 1 1 calc R U
H27C H -0.3642 0.1760 -0.0265 0.050 Uiso 1 1 calc R U
C28 C -0.1491(4) 0.24759(19) -0.00510(16) 0.0314(12) Uani 1 1 d . .
H28A H -0.0972 0.2720 0.0158 0.047 Uiso 1 1 calc R U
H28B H -0.2310 0.2696 -0.0161 0.047 Uiso 1 1 calc R U
H28C H -0.0875 0.2376 -0.0289 0.047 Uiso 1 1 calc R U
V2 V 0.67175(8) -0.06939(4) 0.37751(3) 0.0326(2) Uani 1 1 d . .
Cl4 Cl 0.46270(13) -0.02582(7) 0.37638(5) 0.0567(4) Uani 1 1 d . .
Cl5 Cl 0.79391(13) 0.01956(6) 0.37283(5) 0.0476(4) Uani 1 1 d . .
Cl6 Cl 0.57197(12) -0.16334(6) 0.38262(4) 0.0455(4) Uani 1 1 d . .
N2 N 0.8666(3) -0.11631(16) 0.38009(12) 0.0262(9) Uani 1 1 d . .
O3 O 0.7176(3) -0.07157(13) 0.43513(10) 0.0284(8) Uani 1 1 d . .
O4 O 0.7125(3) -0.08303(14) 0.32069(10) 0.0325(8) Uani 1 1 d . .
C29 C 0.9177(4) -0.12614(19) 0.42020(15) 0.0236(10) Uani 1 1 d . .
C30 C 0.8299(4) -0.09710(19) 0.45118(15) 0.0234(10) Uani 1 1 d . .
C31 C 0.8655(4) -0.09551(18) 0.49513(14) 0.0206(10) Uani 1 1 d . .
C32 C 0.9835(4) -0.12734(18) 0.50658(15) 0.0233(10) Uani 1 1 d . .
H32A H 1.0118 -0.1273 0.5359 0.028 Uiso 1 1 calc R U
C33 C 1.0670(4) -0.16068(19) 0.47740(16) 0.0243(11) Uani 1 1 d . .
C34 C 1.0353(4) -0.15893(19) 0.43489(16) 0.0267(11) Uani 1 1 d . .
H34A H 1.0919 -0.1797 0.4151 0.032 Uiso 1 1 calc R U
C35 C 0.7783(4) -0.06020(19) 0.52653(14) 0.0233(10) Uani 1 1 d . .
C36 C 0.8431(5) -0.0622(2) 0.57147(15) 0.0374(13) Uani 1 1 d . .
H36A H 0.8480 -0.1034 0.5813 0.056 Uiso 1 1 calc R U
H36B H 0.7848 -0.0392 0.5910 0.056 Uiso 1 1 calc R U
H36C H 0.9381 -0.0454 0.5711 0.056 Uiso 1 1 calc R U
C37 C 0.6286(4) -0.0855(2) 0.52812(15) 0.0298(11) Uani 1 1 d . .
H37A H 0.6328 -0.1272 0.5369 0.045 Uiso 1 1 calc R U
H37B H 0.5837 -0.0826 0.4997 0.045 Uiso 1 1 calc R U
H37C H 0.5737 -0.0630 0.5488 0.045 Uiso 1 1 calc R U
C38 C 0.7717(5) 0.00488(19) 0.51254(16) 0.0325(12) Uani 1 1 d . .
H38A H 0.7174 0.0276 0.5332 0.049 Uiso 1 1 calc R U
H38B H 0.7262 0.0077 0.4842 0.049 Uiso 1 1 calc R U
H38C H 0.8674 0.0209 0.5113 0.049 Uiso 1 1 calc R U
C39 C 1.1907(4) -0.1971(2) 0.49581(16) 0.0299(12) Uani 1 1 d . .
C40 C 1.1401(5) -0.2359(2) 0.53269(18) 0.0454(15) Uani 1 1 d . .
H40A H 1.0664 -0.2628 0.5221 0.068 Uiso 1 1 calc R U
H40B H 1.1023 -0.2107 0.5553 0.068 Uiso 1 1 calc R U
H40C H 1.2194 -0.2590 0.5443 0.068 Uiso 1 1 calc R U
C41 C 1.3028(5) -0.1542(2) 0.51343(19) 0.0430(15) Uani 1 1 d . .
H41A H 1.3418 -0.1313 0.4898 0.065 Uiso 1 1 calc R U
H41B H 1.3783 -0.1768 0.5277 0.065 Uiso 1 1 calc R U
H41C H 1.2600 -0.1272 0.5340 0.065 Uiso 1 1 calc R U
C42 C 1.2560(5) -0.2364(2) 0.46162(18) 0.0477(15) Uani 1 1 d . .
H42A H 1.1841 -0.2632 0.4497 0.071 Uiso 1 1 calc R U
H42B H 1.3327 -0.2598 0.4746 0.071 Uiso 1 1 calc R U
H42C H 1.2932 -0.2116 0.4387 0.071 Uiso 1 1 calc R U
C43 C 0.9163(4) -0.1324(2) 0.34172(15) 0.0261(11) Uani 1 1 d . .
C44 C 0.8248(4) -0.11050(19) 0.30785(14) 0.0241(10) Uani 1 1 d . .
C45 C 0.8567(4) -0.11792(18) 0.26412(14) 0.0205(10) Uani 1 1 d . .
C46 C 0.9745(4) -0.15121(18) 0.25658(15) 0.0226(10) Uani 1 1 d . .
H46A H 0.9975 -0.1586 0.2276 0.027 Uiso 1 1 calc R U
C47 C 1.0651(4) -0.17567(19) 0.28913(15) 0.0248(11) Uani 1 1 d . .
C48 C 1.0372(4) -0.16506(19) 0.33081(15) 0.0263(11) Uani 1 1 d . .
H48A H 1.0989 -0.1796 0.3527 0.032 Uiso 1 1 calc R U
C49 C 0.7663(4) -0.08865(19) 0.22906(14) 0.0245(11) Uani 1 1 d . .
C50 C 0.6133(4) -0.1095(2) 0.23112(16) 0.0334(12) Uani 1 1 d . .
H50A H 0.6097 -0.1527 0.2282 0.050 Uiso 1 1 calc R U
H50B H 0.5582 -0.0912 0.2078 0.050 Uiso 1 1 calc R U
H50C H 0.5740 -0.0980 0.2587 0.050 Uiso 1 1 calc R U
C51 C 0.7710(5) -0.0215(2) 0.23520(18) 0.0413(14) Uani 1 1 d . .
H51A H 0.8683 -0.0077 0.2328 0.062 Uiso 1 1 calc R U
H51B H 0.7357 -0.0115 0.2636 0.062 Uiso 1 1 calc R U
H51C H 0.7120 -0.0024 0.2131 0.062 Uiso 1 1 calc R U
C52 C 0.8197(5) -0.1034(2) 0.18481(16) 0.0464(15) Uani 1 1 d . .
H52A H 0.9167 -0.0892 0.1823 0.070 Uiso 1 1 calc R U
H52B H 0.7599 -0.0840 0.1631 0.070 Uiso 1 1 calc R U
H52C H 0.8171 -0.1463 0.1805 0.070 Uiso 1 1 calc R U
C53 C 1.1928(4) -0.21221(19) 0.27522(15) 0.0272(11) Uani 1 1 d . .
C54 C 1.2842(5) -0.2310(2) 0.31364(18) 0.0482(15) Uani 1 1 d . .
H54A H 1.2281 -0.2549 0.3332 0.072 Uiso 1 1 calc R U
H54B H 1.3193 -0.1957 0.3287 0.072 Uiso 1 1 calc R U
H54C H 1.3640 -0.2545 0.3037 0.072 Uiso 1 1 calc R U
C55 C 1.2820(5) -0.1764(2) 0.24432(19) 0.0474(16) Uani 1 1 d . .
H55A H 1.2230 -0.1631 0.2201 0.071 Uiso 1 1 calc R U
H55B H 1.3586 -0.2012 0.2338 0.071 Uiso 1 1 calc R U
H55C H 1.3216 -0.1418 0.2593 0.071 Uiso 1 1 calc R U
C56 C 1.1405(4) -0.26856(19) 0.25276(17) 0.0349(13) Uani 1 1 d . .
H56A H 1.0798 -0.2578 0.2283 0.052 Uiso 1 1 calc R U
H56B H 1.0871 -0.2926 0.2729 0.052 Uiso 1 1 calc R U
H56C H 1.2213 -0.2913 0.2427 0.052 Uiso 1 1 calc R U
C57 C 0.2342(8) -0.2281(3) 0.12957(19) 0.0628(18) Uani 1 1 d . .
C58 C 0.2410(8) -0.2887(3) 0.1313(2) 0.072(2) Uani 1 1 d . .
H58A H 0.3300 -0.3078 0.1333 0.086 Uiso 1 1 calc R U
C59 C 0.1200(8) -0.3219(3) 0.13019(19) 0.067(2) Uani 1 1 d . .
H59A H 0.1283 -0.3638 0.1310 0.080 Uiso 1 1 calc R U
C60 C -0.0139(8) -0.2973(3) 0.12794(19) 0.070(2) Uani 1 1 d . .
H60A H -0.0962 -0.3212 0.1277 0.084 Uiso 1 1 calc R U
C61 C -0.0212(7) -0.2359(3) 0.12608(19) 0.0622(18) Uani 1 1 d . .
H61A H -0.1105 -0.2170 0.1240 0.075 Uiso 1 1 calc R U
C62 C 0.0999(8) -0.2017(3) 0.1272(2) 0.0668(19) Uani 1 1 d . .
H62A H 0.0922 -0.1597 0.1264 0.080 Uiso 1 1 calc R U
C63 C 0.3700(8) -0.1930(4) 0.1305(2) 0.101(3) Uani 1 1 d . .
H63A H 0.4221 -0.2011 0.1572 0.151 Uiso 1 1 calc R U
H63B H 0.3485 -0.1506 0.1287 0.151 Uiso 1 1 calc R U
H63C H 0.4274 -0.2044 0.1061 0.151 Uiso 1 1 calc R U

loop_
_atom_site_aniso_label
_atom_site_aniso_U_11
_atom_site_aniso_U_22
_atom_site_aniso_U_33
_atom_site_aniso_U_23
_atom_site_aniso_U_13
_atom_site_aniso_U_12
V1 0.0184(4) 0.0364(5) 0.0247(4) -0.0008(4) 0.0012(3) 0.0132(3)
Cl1 0.0393(8) 0.0856(11) 0.0392(8) -0.0008(8) 0.0018(6) 0.0431(7)
Cl2 0.0273(7) 0.0603(9) 0.0399(8) -0.0001(7) 0.0046(6) -0.0108(6)
Cl3 0.0511(8) 0.0311(8) 0.0495(9) -0.0022(6) -0.0023(6) 0.0041(6)
N1 0.0146(18) 0.020(2) 0.028(2) 0.0033(17) 0.0027(16) 0.0044(15)
O1 0.0161(16) 0.0325(19) 0.0271(19) 0.0003(15) 0.0024(13) 0.0083(13)
O2 0.0181(16) 0.0331(19) 0.0265(18) -0.0006(15) 0.0001(13) 0.0131(13)
C1 0.015(2) 0.023(3) 0.027(3) 0.000(2) 0.0043(19) -0.0021(18)
C2 0.015(2) 0.017(2) 0.027(3) -0.002(2) 0.0025(19) -0.0003(18)
C3 0.016(2) 0.020(2) 0.026(3) -0.002(2) 0.0032(19) -0.0048(18)
C4 0.018(2) 0.020(3) 0.029(3) -0.005(2) 0.0071(19) -0.0064(18)
C5 0.014(2) 0.017(2) 0.034(3) -0.001(2) 0.0027(19) -0.0044(18)
C6 0.016(2) 0.021(3) 0.032(3) -0.001(2) 0.0019(19) -0.0001(18)
C7 0.018(2) 0.026(3) 0.025(3) 0.001(2) 0.0046(19) 0.0001(19)
C8 0.031(3) 0.047(3) 0.033(3) 0.006(3) 0.003(2) 0.010(2)
C9 0.030(3) 0.025(3) 0.040(3) 0.007(2) 0.000(2) -0.001(2)
C10 0.020(2) 0.037(3) 0.033(3) 0.005(2) -0.001(2) -0.001(2)
C11 0.017(2) 0.021(3) 0.039(3) -0.004(2) 0.008(2) 0.0024(18)
C12 0.033(3) 0.038(3) 0.057(4) -0.020(3) 0.008(3) 0.007(2)
C13 0.022(3) 0.030(3) 0.064(4) 0.000(3) 0.017(2) 0.004(2)
C14 0.029(3) 0.035(3) 0.052(4) 0.006(3) 0.017(2) 0.016(2)
C15 0.014(2) 0.020(2) 0.028(3) 0.003(2) 0.0015(19) 0.0005(17)
C16 0.015(2) 0.021(2) 0.029(3) 0.001(2) 0.0008(19) 0.0026(18)
C17 0.014(2) 0.022(3) 0.026(3) 0.001(2) -0.0012(18) -0.0030(18)
C18 0.016(2) 0.020(3) 0.028(3) 0.002(2) -0.0016(19) -0.0057(18)
C19 0.013(2) 0.019(2) 0.033(3) 0.006(2) 0.0006(19) -0.0019(17)
C20 0.014(2) 0.020(2) 0.032(3) 0.001(2) 0.0035(19) 0.0033(18)
C21 0.016(2) 0.022(2) 0.028(3) -0.003(2) 0.0008(19) 0.0010(18)
C22 0.038(3) 0.022(3) 0.046(3) -0.009(2) 0.011(2) 0.000(2)
C23 0.030(3) 0.048(3) 0.027(3) -0.003(2) 0.000(2) 0.016(2)
C24 0.020(2) 0.032(3) 0.035(3) -0.001(2) 0.007(2) -0.001(2)
C25 0.014(2) 0.021(3) 0.035(3) 0.006(2) 0.0017(19) 0.0045(18)
C26 0.023(3) 0.052(4) 0.047(4) 0.012(3) 0.003(2) 0.021(2)
C27 0.014(2) 0.030(3) 0.056(4) 0.005(3) -0.009(2) 0.0002(19)
C28 0.022(2) 0.024(3) 0.048(3) 0.007(2) -0.005(2) 0.0030(19)
V2 0.0202(4) 0.0517(6) 0.0258(5) -0.0036(4) -0.0012(3) 0.0188(4)
Cl4 0.0351(7) 0.0940(12) 0.0409(8) 0.0002(8) 0.0000(6) 0.0396(8)
Cl5 0.0489(8) 0.0486(9) 0.0454(8) -0.0020(7) 0.0025(6) 0.0105(6)
Cl6 0.0290(7) 0.0651(10) 0.0422(9) -0.0057(7) -0.0035(6) -0.0023(6)
N2 0.0149(19) 0.034(2) 0.030(2) -0.0021(19) -0.0028(16) 0.0086(16)
O3 0.0190(16) 0.040(2) 0.0264(19) -0.0044(15) -0.0030(13) 0.0133(14)
O4 0.0224(17) 0.049(2) 0.0261(19) -0.0044(16) -0.0006(14) 0.0186(15)
C29 0.017(2) 0.024(3) 0.029(3) -0.001(2) -0.004(2) 0.0006(18)
C30 0.015(2) 0.021(3) 0.033(3) 0.002(2) -0.002(2) 0.0007(18)
C31 0.016(2) 0.019(2) 0.026(3) 0.004(2) -0.0032(19) -0.0042(18)
C32 0.017(2) 0.024(3) 0.028(3) 0.005(2) -0.0070(19) -0.0083(19)
C33 0.012(2) 0.020(3) 0.041(3) 0.004(2) -0.002(2) -0.0039(18)
C34 0.014(2) 0.027(3) 0.039(3) 0.001(2) 0.002(2) 0.0031(19)
C35 0.021(2) 0.022(3) 0.027(3) 0.000(2) 0.000(2) -0.0010(18)
C36 0.032(3) 0.050(3) 0.030(3) -0.007(3) -0.004(2) 0.005(2)
C37 0.024(2) 0.032(3) 0.033(3) -0.003(2) 0.004(2) -0.004(2)
C38 0.033(3) 0.027(3) 0.038(3) -0.003(2) 0.006(2) 0.002(2)
C39 0.018(2) 0.024(3) 0.047(3) 0.008(2) -0.008(2) 0.0009(19)
C40 0.032(3) 0.032(3) 0.071(4) 0.021(3) -0.010(3) 0.001(2)
C41 0.020(3) 0.028(3) 0.080(4) 0.007(3) -0.019(3) 0.000(2)
C42 0.033(3) 0.043(3) 0.066(4) -0.001(3) -0.015(3) 0.020(2)
C43 0.016(2) 0.031(3) 0.032(3) -0.003(2) 0.000(2) 0.0032(19)
C44 0.016(2) 0.028(3) 0.028(3) -0.002(2) 0.0010(19) 0.0034(19)
C45 0.013(2) 0.020(2) 0.028(3) 0.001(2) 0.0041(18) -0.0051(17)
C46 0.017(2) 0.018(2) 0.033(3) -0.005(2) 0.0085(19) -0.0041(18)
C47 0.013(2) 0.023(3) 0.039(3) -0.007(2) 0.004(2) -0.0046(18)
C48 0.014(2) 0.027(3) 0.038(3) -0.004(2) -0.002(2) 0.0054(19)
C49 0.021(2) 0.025(3) 0.028(3) -0.001(2) 0.0063(19) 0.0030(19)
C50 0.026(3) 0.037(3) 0.037(3) -0.002(2) -0.007(2) 0.000(2)
C51 0.034(3) 0.034(3) 0.056(4) 0.010(3) -0.006(2) -0.001(2)
C52 0.044(3) 0.063(4) 0.032(3) 0.009(3) 0.007(2) 0.027(3)
C53 0.016(2) 0.024(3) 0.042(3) -0.008(2) 0.002(2) 0.0006(19)
C54 0.026(3) 0.058(4) 0.060(4) -0.021(3) -0.007(3) 0.020(2)
C55 0.024(3) 0.032(3) 0.087(5) -0.002(3) 0.023(3) 0.003(2)
C56 0.025(3) 0.025(3) 0.054(4) -0.013(2) 0.006(2) 0.001(2)
C57 0.096(5) 0.061(5) 0.032(4) -0.006(3) -0.008(3) 0.018(4)
C58 0.110(6) 0.066(5) 0.040(4) -0.010(4) -0.003(4) 0.038(4)
C59 0.116(6) 0.048(4) 0.036(4) -0.002(3) -0.006(4) 0.030(4)
C60 0.109(6) 0.068(5) 0.034(4) -0.005(3) 0.001(4) 0.024(4)
C61 0.094(5) 0.053(4) 0.039(4) -0.004(3) -0.005(4) 0.026(4)
C62 0.113(6) 0.046(4) 0.041(4) -0.002(3) 0.001(4) 0.023(4)
C63 0.125(7) 0.113(7) 0.064(6) -0.006(5) 0.001(5) 0.012(6)

loop_
_atom_type_symbol
_atom_type_description
_atom_type_scat_dispersion_real
_atom_type_scat_dispersion_imag
_atom_type_scat_source
C C 0.0033 0.0016 'International Tables Vol C Tables 4.2.6.8 and 6.1.1.4'
H H 0.0000 0.0000 'International Tables Vol C Tables 4.2.6.8 and 6.1.1.4'
N N 0.0061 0.0033 'International Tables Vol C Tables 4.2.6.8 and 6.1.1.4'
O O 0.0106 0.0060 'International Tables Vol C Tables 4.2.6.8 and 6.1.1.4'
Cl Cl 0.1484 0.1585 'International Tables Vol C Tables 4.2.6.8 and 6.1.1.4'
V V 0.3005 0.5294 'International Tables Vol C Tables 4.2.6.8 and 6.1.1.4'

loop_
_geom_angle_atom_site_label_1
_geom_angle_atom_site_label_2
_geom_angle_atom_site_label_3
_geom_angle
O1 V1 O2 152.02(12)
O1 V1 N1 76.01(13)
O2 V1 N1 76.10(13)
O1 V1 Cl1 102.41(9)
O2 V1 Cl1 105.51(9)
N1 V1 Cl1 178.15(12)
O1 V1 Cl2 90.24(10)
O2 V1 Cl2 89.93(10)
N1 V1 Cl2 85.87(10)
Cl1 V1 Cl2 93.20(6)
O1 V1 Cl3 88.28(10)
O2 V1 Cl3 88.19(10)
N1 V1 Cl3 87.17(10)
Cl1 V1 Cl3 93.76(6)
Cl2 V1 Cl3 173.04(5)
C1 N1 C15 130.9(3)
C1 N1 V1 114.6(3)
C15 N1 V1 114.5(3)
C2 O1 V1 124.1(3)
C16 O2 V1 123.9(3)
N1 C1 C6 131.0(4)
N1 C1 C2 110.0(3)
C6 C1 C2 119.0(4)
O1 C2 C3 122.8(4)
O1 C2 C1 115.2(4)
C3 C2 C1 122.0(4)
C4 C3 C2 115.0(4)
C4 C3 C7 123.9(4)
C2 C3 C7 121.2(4)
C3 C4 C5 125.0(4)
C6 C5 C4 119.2(4)
C6 C5 C11 122.5(4)
C4 C5 C11 118.3(4)
C5 C6 C1 119.5(4)
C8 C7 C9 107.6(4)
C8 C7 C3 111.0(3)
C9 C7 C3 110.3(4)
C8 C7 C10 109.0(4)
C9 C7 C10 109.8(3)
C3 C7 C10 109.1(3)
C14 C11 C5 111.7(4)
C14 C11 C12 108.4(4)
C5 C11 C12 109.6(3)
C14 C11 C13 109.5(4)
C5 C11 C13 108.8(4)
C12 C11 C13 108.8(4)
N1 C15 C20 130.8(4)
N1 C15 C16 110.2(3)
C20 C15 C16 119.0(4)
O2 C16 C17 122.3(4)
O2 C16 C15 115.3(4)
C17 C16 C15 122.4(4)
C18 C17 C16 114.5(4)
C18 C17 C21 124.0(4)
C16 C17 C21 121.5(4)
C17 C18 C19 125.0(4)
C20 C19 C18 119.5(4)
C20 C19 C25 122.3(4)
C18 C19 C25 118.2(4)
C19 C20 C15 119.5(4)
C23 C21 C17 111.5(3)
C23 C21 C22 108.5(4)
C17 C21 C22 108.8(4)
C23 C21 C24 107.8(4)
C17 C21 C24 110.5(3)
C22 C21 C24 109.7(3)
C26 C25 C28 108.3(4)
C26 C25 C19 111.6(4)
C28 C25 C19 109.2(3)
C26 C25 C27 109.4(4)
C28 C25 C27 109.5(4)
C19 C25 C27 108.9(3)
O3 V2 O4 151.88(12)
O3 V2 N2 76.17(13)
O4 V2 N2 75.88(13)
O3 V2 Cl4 102.86(10)
O4 V2 Cl4 105.23(10)
N2 V2 Cl4 176.33(12)
O3 V2 Cl5 88.59(11)
O4 V2 Cl5 88.26(11)
N2 V2 Cl5 89.86(11)
Cl4 V2 Cl5 93.66(6)
O3 V2 Cl6 89.88(11)
O4 V2 Cl6 90.40(11)
N2 V2 Cl6 84.21(11)
Cl4 V2 Cl6 92.27(6)
Cl5 V2 Cl6 174.07(6)
C43 N2 C29 130.8(4)
C43 N2 V2 114.8(3)
C29 N2 V2 114.4(3)
C30 O3 V2 124.3(3)
C44 O4 V2 124.2(3)
N2 C29 C34 131.0(4)
N2 C29 C30 110.0(4)
C34 C29 C30 119.0(4)
O3 C30 C31 122.9(4)
O3 C30 C29 114.9(4)
C31 C30 C29 122.1(4)
C32 C31 C30 114.9(4)
C32 C31 C35 124.0(4)
C30 C31 C35 121.2(4)
C31 C32 C33 124.6(4)
C34 C33 C32 119.5(4)
C34 C33 C39 122.4(4)
C32 C33 C39 118.1(4)
C33 C34 C29 119.6(4)
C31 C35 C36 111.2(4)
C31 C35 C38 109.8(4)
C36 C35 C38 107.8(4)
C31 C35 C37 110.0(3)
C36 C35 C37 108.5(4)
C38 C35 C37 109.5(3)
C42 C39 C40 109.2(4)
C42 C39 C41 109.2(4)
C40 C39 C41 108.5(4)
C42 C39 C33 111.6(4)
C40 C39 C33 109.8(4)
C41 C39 C33 108.6(4)
N2 C43 C48 131.0(4)
N2 C43 C44 110.0(4)
C48 C43 C44 118.9(4)
O4 C44 C45 123.0(4)
O4 C44 C43 115.0(4)
C45 C44 C43 122.0(4)
C46 C45 C44 114.9(4)
C46 C45 C49 124.3(4)
C44 C45 C49 120.8(4)
C45 C46 C47 124.8(4)
C48 C47 C46 119.2(4)
C48 C47 C53 122.4(4)
C46 C47 C53 118.3(4)
C47 C48 C43 119.9(4)
C52 C49 C51 108.8(4)
C52 C49 C45 111.3(3)
C51 C49 C45 108.9(4)
C52 C49 C50 107.8(4)
C51 C49 C50 109.0(3)
C45 C49 C50 111.0(4)
C54 C53 C55 109.2(4)
C54 C53 C56 107.6(4)
C55 C53 C56 109.3(4)
C54 C53 C47 111.6(4)
C55 C53 C47 110.1(4)
C56 C53 C47 109.0(3)
C58 C57 C62 117.8(7)
C58 C57 C63 118.8(7)
C62 C57 C63 123.4(7)
C57 C58 C59 120.4(7)
C58 C59 C60 123.2(7)
C59 C60 C61 116.5(7)
C62 C61 C60 120.9(6)
C61 C62 C57 121.1(6)

loop_
_geom_bond_atom_site_label_1
_geom_bond_atom_site_label_2
_geom_bond_distance
V1 O1 1.844(3)
V1 O2 1.849(3)
V1 N1 2.133(3)
V1 Cl1 2.2158(13)
V1 Cl2 2.3212(15)
V1 Cl3 2.3268(15)
N1 C1 1.348(5)
N1 C15 1.352(5)
O1 C2 1.300(4)
O2 C16 1.307(5)
C1 C6 1.419(5)
C1 C2 1.442(6)
C2 C3 1.412(6)
C3 C4 1.370(5)
C3 C7 1.530(6)
C4 C5 1.431(6)
C5 C6 1.357(6)
C5 C11 1.526(5)
C7 C8 1.523(6)
C7 C9 1.527(6)
C7 C10 1.541(5)
C11 C14 1.521(6)
C11 C12 1.529(6)
C11 C13 1.532(6)
C15 C20 1.421(5)
C15 C16 1.437(6)
C16 C17 1.413(6)
C17 C18 1.375(5)
C17 C21 1.526(6)
C18 C19 1.430(6)
C19 C20 1.348(6)
C19 C25 1.536(5)
C21 C23 1.522(6)
C21 C22 1.529(6)
C21 C24 1.534(5)
C25 C26 1.527(6)
C25 C28 1.529(6)
C25 C27 1.536(6)
V2 O3 1.844(3)
V2 O4 1.849(3)
V2 N2 2.133(3)
V2 Cl4 2.2163(14)
V2 Cl5 2.3258(17)
V2 Cl6 2.3303(17)
N2 C43 1.346(6)
N2 C29 1.353(5)
O3 C30 1.305(5)
O4 C44 1.304(5)
C29 C34 1.409(6)
C29 C30 1.447(6)
C30 C31 1.408(6)
C31 C32 1.374(5)
C31 C35 1.521(6)
C32 C33 1.433(6)
C33 C34 1.356(6)
C33 C39 1.536(6)
C35 C36 1.522(6)
C35 C38 1.534(6)
C35 C37 1.535(5)
C39 C42 1.530(7)
C39 C40 1.532(6)
C39 C41 1.534(6)
C43 C48 1.412(6)
C43 C44 1.444(6)
C44 C45 1.414(6)
C45 C46 1.372(5)
C45 C49 1.529(6)
C46 C47 1.431(6)
C47 C48 1.354(6)
C47 C53 1.536(6)
C49 C52 1.518(6)
C49 C51 1.528(6)
C49 C50 1.530(5)
C53 C54 1.528(6)
C53 C55 1.528(6)
C53 C56 1.531(6)
C57 C58 1.371(8)
C57 C62 1.409(8)
C57 C63 1.515(9)
C58 C59 1.373(9)
C59 C60 1.389(8)
C60 C61 1.391(8)
C61 C62 1.385(8)
